data_7017463
loop_
_publ_author_name
'Cui, Haiyan'
'Cui, Chunming'

_publ_section_title
;
 Silylation of N-heterocyclic carbene with aminochlorosilane and
 -disilane: dehydrohalogenation vs. Si-Si bond cleavage.
;
_journal_issue 44
_journal_name_full 'Dalton transactions (Cambridge, England : 2003)'
_journal_page_first 11937
_journal_page_last 11940
_journal_paper_doi 10.1039/c1dt11592h
_journal_volume 40
_journal_year 2011
_chemical_formula_moiety 'C26 H46 Cl N3 Si2'
_chemical_formula_sum 'C26 H46 Cl N3 Si2'
_chemical_formula_weight 492.29
_chemical_name_systematic
;
?
;
_space_group_IT_number 14
_symmetry_cell_setting monoclinic
_symmetry_space_group_name_Hall '-P 2yn'
_symmetry_space_group_name_H-M 'P 1 21/n 1'
_atom_sites_solution_hydrogens geom
_atom_sites_solution_primary direct
_atom_sites_solution_secondary difmap
_audit_creation_method SHELXL-97
_cell_angle_alpha 90.00
_cell_angle_beta 102.561(2)
_cell_angle_gamma 90.00
_cell_formula_units_Z 4
_cell_length_a 10.3126(17)
_cell_length_b 17.824(3)
_cell_length_c 15.921(3)
_cell_measurement_reflns_used 8581
_cell_measurement_temperature 113(2)
_cell_measurement_theta_max 27.1
_cell_measurement_theta_min 1.7
_cell_volume 2856.4(9)
_computing_cell_refinement 'CrystalClear-SM Expert 2.0 r2'
_computing_data_collection 'CrystalClear-SM Expert 2.0 r2 (Rigaku, 2009)'
_computing_data_reduction 'CrystalClear-SM Expert 2.0 r2'
_computing_molecular_graphics 'Bruker SHELXTL'
_computing_publication_material 'Bruker SHELXTL'
_computing_structure_refinement 'SHELXL-97 (Sheldrick, 1997)'
_computing_structure_solution 'SHELXS-97 (Sheldrick, 1990)'
_diffrn_ambient_temperature 113(2)
_diffrn_detector_area_resol_mean 14.6
_diffrn_measured_fraction_theta_full 0.984
_diffrn_measured_fraction_theta_max 0.984
_diffrn_measurement_device_type 'Rigaku Saturn 724CCD camera'
_diffrn_measurement_method \w
_diffrn_radiation_monochromator Multilayer
_diffrn_radiation_source 'Rotating Anode'
_diffrn_radiation_type MoK\a
_diffrn_radiation_wavelength 0.71073
_diffrn_reflns_av_R_equivalents 0.0545
_diffrn_reflns_av_sigmaI/netI 0.0591
_diffrn_reflns_limit_h_max 13
_diffrn_reflns_limit_h_min -12
_diffrn_reflns_limit_k_max 21
_diffrn_reflns_limit_k_min -22
_diffrn_reflns_limit_l_max 20
_diffrn_reflns_limit_l_min -20
_diffrn_reflns_number 24810
_diffrn_reflns_theta_full 27.21
_diffrn_reflns_theta_max 27.21
_diffrn_reflns_theta_min 1.74
_diffrn_standards_decay_% 0
_diffrn_standards_interval_count 0
_diffrn_standards_interval_time 0
_diffrn_standards_number 0
_exptl_absorpt_coefficient_mu 0.236
_exptl_absorpt_correction_type multi-scan
_exptl_absorpt_process_details Crystalclear
_exptl_crystal_colour yellow
_exptl_crystal_density_diffrn 1.145
_exptl_crystal_density_method 'not measured'
_exptl_crystal_description prism
_exptl_crystal_F_000 1072
_exptl_crystal_size_max 0.22
_exptl_crystal_size_mid 0.20
_exptl_crystal_size_min 0.18
_refine_diff_density_max 0.403
_refine_diff_density_min -0.245
_refine_diff_density_rms 0.059
_refine_ls_extinction_method none
_refine_ls_goodness_of_fit_ref 1.016
_refine_ls_hydrogen_treatment constr
_refine_ls_matrix_type full
_refine_ls_number_parameters 302
_refine_ls_number_reflns 6282
_refine_ls_number_restraints 0
_refine_ls_restrained_S_all 1.016
_refine_ls_R_factor_all 0.0627
_refine_ls_R_factor_gt 0.0448
_refine_ls_shift/su_max 0.000
_refine_ls_shift/su_mean 0.000
_refine_ls_structure_factor_coef Fsqd
_refine_ls_weighting_details 'calc w=1/[\s^2^(Fo^2^)+(0.0485P)^2^+0.0000P] where P=(Fo^2^+2Fc^2^)/3'
_refine_ls_weighting_scheme calc
_refine_ls_wR_factor_gt 0.0964
_refine_ls_wR_factor_ref 0.1040
_reflns_number_gt 4762
_reflns_number_total 6282
_reflns_threshold_expression >2sigma(I)
_cod_data_source_file c1dt11592h.txt
_cod_data_source_block shelx
_cod_depositor_comments
;
The following automatic conversions were performed:

'_exptl_absorpt_correction_type' value 'Multi-scan' changed to
'multi-scan' according to
/home/saulius/struct/CIF-dictionaries/cif_core.dic dictionary named
'cif_core.dic' version 2.4.1 from 2010-06-29.

Automatic conversion script
Id: cif_fix_values 1715 2011-07-08 13:25:40Z adriana 
;
_cod_original_cell_volume 2856.4(8)
_cod_original_sg_symbol_H-M P2(1)/n
_cod_database_code 7017463

loop_
_symmetry_equiv_pos_as_xyz
'x, y, z'
'-x+1/2, y+1/2, -z+1/2'
'-x, -y, -z'
'x-1/2, -y-1/2, z-1/2'

loop_
_atom_site_label
_atom_site_type_symbol
_atom_site_fract_x
_atom_site_fract_y
_atom_site_fract_z
_atom_site_U_iso_or_equiv
_atom_site_adp_type
_atom_site_occupancy
_atom_site_symmetry_multiplicity
_atom_site_calc_flag
_atom_site_refinement_flags
Si1 Si 0.36894(5) 0.00614(3) 0.80239(3) 0.01977(13) Uani 1 1 d .
Si2 Si 0.18167(5) 0.03814(3) 0.63904(3) 0.02100(13) Uani 1 1 d .
Cl1 Cl 0.29544(5) 0.03493(3) 0.92000(3) 0.02752(13) Uani 1 1 d .
N1 N 0.30196(14) 0.07578(8) 0.72429(9) 0.0178(3) Uani 1 1 d .
N2 N 0.65987(14) -0.00418(9) 0.83954(9) 0.0216(3) Uani 1 1 d .
N3 N 0.61265(14) 0.10286(9) 0.88960(9) 0.0216(3) Uani 1 1 d .
C1 C 0.33281(17) 0.15414(10) 0.71703(10) 0.0197(4) Uani 1 1 d .
C2 C 0.25864(18) 0.21063(11) 0.74882(11) 0.0228(4) Uani 1 1 d .
C3 C 0.28166(19) 0.28557(11) 0.73242(12) 0.0273(4) Uani 1 1 d .
H3 H 0.2321 0.3234 0.7535 0.033 Uiso 1 1 calc R
C4 C 0.3751(2) 0.30638(11) 0.68616(12) 0.0302(5) Uani 1 1 d .
H4 H 0.3884 0.3578 0.6749 0.036 Uiso 1 1 calc R
C5 C 0.44862(19) 0.25164(11) 0.65655(12) 0.0271(4) Uani 1 1 d .
H5 H 0.5136 0.2660 0.6255 0.032 Uiso 1 1 calc R
C6 C 0.42978(17) 0.17575(10) 0.67109(11) 0.0217(4) Uani 1 1 d .
C7 C 0.15203(18) 0.19142(11) 0.79812(12) 0.0267(4) Uani 1 1 d .
H7 H 0.1510 0.1357 0.8057 0.032 Uiso 1 1 calc R
C8 C 0.1803(2) 0.22829(12) 0.88817(13) 0.0349(5) Uani 1 1 d .
H8A H 0.2684 0.2130 0.9204 0.052 Uiso 1 1 calc R
H8B H 0.1129 0.2122 0.9193 0.052 Uiso 1 1 calc R
H8C H 0.1774 0.2830 0.8819 0.052 Uiso 1 1 calc R
C9 C 0.0145(2) 0.21605(14) 0.74865(15) 0.0424(6) Uani 1 1 d .
H9A H 0.0124 0.2708 0.7428 0.064 Uiso 1 1 calc R
H9B H -0.0527 0.2001 0.7801 0.064 Uiso 1 1 calc R
H9C H -0.0045 0.1930 0.6914 0.064 Uiso 1 1 calc R
C10 C 0.51243(18) 0.11882(11) 0.63390(12) 0.0258(4) Uani 1 1 d .
H10 H 0.4901 0.0676 0.6522 0.031 Uiso 1 1 calc R
C11 C 0.66146(19) 0.13132(12) 0.66691(14) 0.0349(5) Uani 1 1 d .
H11A H 0.6864 0.1801 0.6469 0.052 Uiso 1 1 calc R
H11B H 0.7108 0.0915 0.6450 0.052 Uiso 1 1 calc R
H11C H 0.6827 0.1303 0.7300 0.052 Uiso 1 1 calc R
C12 C 0.4793(2) 0.12119(13) 0.53486(12) 0.0378(5) Uani 1 1 d .
H12A H 0.3835 0.1141 0.5136 0.057 Uiso 1 1 calc R
H12B H 0.5275 0.0811 0.5126 0.057 Uiso 1 1 calc R
H12C H 0.5058 0.1699 0.5154 0.057 Uiso 1 1 calc R
C13 C 0.1162(2) 0.11393(11) 0.55957(12) 0.0298(5) Uani 1 1 d .
H13A H 0.0629 0.1492 0.5852 0.045 Uiso 1 1 calc R
H13B H 0.0608 0.0916 0.5078 0.045 Uiso 1 1 calc R
H13C H 0.1907 0.1407 0.5442 0.045 Uiso 1 1 calc R
C14 C 0.03752(19) -0.00131(11) 0.67771(12) 0.0308(5) Uani 1 1 d .
H14A H 0.0682 -0.0418 0.7189 0.046 Uiso 1 1 calc R
H14B H -0.0279 -0.0212 0.6287 0.046 Uiso 1 1 calc R
H14C H -0.0035 0.0383 0.7058 0.046 Uiso 1 1 calc R
C15 C 0.2520(2) -0.03756(12) 0.58115(13) 0.0345(5) Uani 1 1 d .
H15A H 0.3258 -0.0174 0.5584 0.052 Uiso 1 1 calc R
H15B H 0.1828 -0.0564 0.5336 0.052 Uiso 1 1 calc R
H15C H 0.2843 -0.0787 0.6211 0.052 Uiso 1 1 calc R
C16 C 0.91524(18) -0.00175(13) 0.87893(13) 0.0351(5) Uani 1 1 d .
H16A H 0.9813 0.0386 0.8877 0.053 Uiso 1 1 calc R
H16B H 0.9158 -0.0276 0.8247 0.053 Uiso 1 1 calc R
H16C H 0.9370 -0.0376 0.9266 0.053 Uiso 1 1 calc R
C17 C 0.78007(18) 0.03072(11) 0.87557(11) 0.0252(4) Uani 1 1 d .
C18 C 0.75033(18) 0.09703(11) 0.90758(11) 0.0248(4) Uani 1 1 d .
C19 C 0.8450(2) 0.15460(13) 0.95358(13) 0.0370(5) Uani 1 1 d .
H19A H 0.9348 0.1334 0.9679 0.056 Uiso 1 1 calc R
H19B H 0.8183 0.1696 1.0065 0.056 Uiso 1 1 calc R
H19C H 0.8441 0.1985 0.9164 0.056 Uiso 1 1 calc R
C20 C 0.55576(17) 0.04105(10) 0.84709(11) 0.0209(4) Uani 1 1 d .
C21 C 0.64388(19) -0.08061(11) 0.80204(12) 0.0265(4) Uani 1 1 d .
H21 H 0.5483 -0.0945 0.7960 0.032 Uiso 1 1 calc R
C22 C 0.7248(2) -0.13811(12) 0.86251(13) 0.0346(5) Uani 1 1 d .
H22A H 0.8181 -0.1353 0.8583 0.052 Uiso 1 1 calc R
H22B H 0.6904 -0.1885 0.8463 0.052 Uiso 1 1 calc R
H22C H 0.7180 -0.1274 0.9218 0.052 Uiso 1 1 calc R
C23 C 0.6715(2) -0.08231(12) 0.71154(13) 0.0370(5) Uani 1 1 d .
H23A H 0.6116 -0.0473 0.6744 0.056 Uiso 1 1 calc R
H23B H 0.6568 -0.1332 0.6880 0.056 Uiso 1 1 calc R
H23C H 0.7638 -0.0675 0.7141 0.056 Uiso 1 1 calc R
C24 C 0.53515(19) 0.16457(10) 0.91834(11) 0.0240(4) Uani 1 1 d .
H24 H 0.4396 0.1556 0.8908 0.029 Uiso 1 1 calc R
C25 C 0.5469(2) 0.16092(12) 1.01574(11) 0.0314(5) Uani 1 1 d .
H25A H 0.5236 0.1104 1.0318 0.047 Uiso 1 1 calc R
H25B H 0.4862 0.1975 1.0325 0.047 Uiso 1 1 calc R
H25C H 0.6383 0.1725 1.0453 0.047 Uiso 1 1 calc R
C26 C 0.5711(2) 0.24149(11) 0.88847(13) 0.0336(5) Uani 1 1 d .
H26A H 0.6578 0.2569 0.9227 0.050 Uiso 1 1 calc R
H26B H 0.5035 0.2781 0.8959 0.050 Uiso 1 1 calc R
H26C H 0.5750 0.2390 0.8276 0.050 Uiso 1 1 calc R

loop_
_atom_site_aniso_label
_atom_site_aniso_U_11
_atom_site_aniso_U_22
_atom_site_aniso_U_33
_atom_site_aniso_U_23
_atom_site_aniso_U_13
_atom_site_aniso_U_12
Si1 0.0192(3) 0.0178(3) 0.0211(2) 0.0014(2) 0.0019(2) -0.0004(2)
Si2 0.0217(3) 0.0203(3) 0.0195(2) -0.0013(2) 0.0013(2) -0.0024(2)
Cl1 0.0275(3) 0.0321(3) 0.0240(2) 0.0044(2) 0.0079(2) 0.0026(2)
N1 0.0191(7) 0.0154(8) 0.0184(7) -0.0001(6) 0.0032(6) -0.0009(6)
N2 0.0202(8) 0.0247(9) 0.0195(7) 0.0015(6) 0.0033(6) 0.0023(7)
N3 0.0230(8) 0.0228(9) 0.0183(7) 0.0004(6) 0.0034(7) -0.0028(7)
C1 0.0225(9) 0.0177(10) 0.0162(8) 0.0015(7) -0.0020(7) -0.0010(7)
C2 0.0242(10) 0.0215(10) 0.0202(9) -0.0008(7) -0.0008(8) 0.0018(8)
C3 0.0375(12) 0.0179(10) 0.0235(10) -0.0022(8) 0.0003(9) 0.0036(8)
C4 0.0437(12) 0.0183(10) 0.0243(10) 0.0020(8) -0.0018(9) -0.0065(9)
C5 0.0324(11) 0.0273(11) 0.0199(9) 0.0019(8) 0.0023(8) -0.0072(9)
C6 0.0220(10) 0.0230(10) 0.0180(8) 0.0000(7) -0.0004(8) -0.0025(8)
C7 0.0260(10) 0.0214(11) 0.0325(10) -0.0010(8) 0.0063(9) 0.0034(8)
C8 0.0377(12) 0.0349(13) 0.0347(11) -0.0033(10) 0.0132(10) 0.0023(10)
C9 0.0345(12) 0.0483(15) 0.0432(13) -0.0028(11) 0.0054(11) 0.0112(11)
C10 0.0262(10) 0.0265(11) 0.0261(10) 0.0007(8) 0.0085(8) -0.0041(8)
C11 0.0273(11) 0.0401(13) 0.0383(11) 0.0056(10) 0.0089(10) -0.0019(9)
C12 0.0393(13) 0.0480(15) 0.0278(11) -0.0061(10) 0.0107(10) 0.0021(10)
C13 0.0303(11) 0.0335(12) 0.0218(9) 0.0020(8) -0.0025(8) -0.0013(9)
C14 0.0288(11) 0.0321(12) 0.0298(11) 0.0015(9) 0.0028(9) -0.0062(9)
C15 0.0412(12) 0.0302(12) 0.0304(11) -0.0101(9) 0.0040(10) -0.0002(10)
C16 0.0207(10) 0.0537(15) 0.0300(11) -0.0036(10) 0.0039(9) 0.0008(9)
C17 0.0180(9) 0.0378(12) 0.0179(9) 0.0025(8) 0.0000(8) -0.0015(8)
C18 0.0217(10) 0.0336(12) 0.0178(9) 0.0017(8) 0.0010(8) -0.0048(8)
C19 0.0273(11) 0.0489(15) 0.0331(11) -0.0090(10) 0.0027(9) -0.0127(10)
C20 0.0224(9) 0.0219(10) 0.0184(8) 0.0023(7) 0.0047(8) 0.0001(8)
C21 0.0244(10) 0.0239(11) 0.0306(10) -0.0023(8) 0.0048(9) 0.0020(8)
C22 0.0316(12) 0.0311(12) 0.0420(12) 0.0019(10) 0.0097(10) 0.0078(9)
C23 0.0439(13) 0.0356(13) 0.0308(11) -0.0068(9) 0.0066(10) 0.0048(10)
C24 0.0271(10) 0.0223(10) 0.0205(9) -0.0019(8) 0.0009(8) -0.0002(8)
C25 0.0350(12) 0.0353(12) 0.0227(10) -0.0045(9) 0.0037(9) 0.0017(9)
C26 0.0429(13) 0.0268(12) 0.0264(10) -0.0040(8) -0.0027(9) -0.0051(9)

loop_
_atom_type_symbol
_atom_type_description
_atom_type_scat_dispersion_real
_atom_type_scat_dispersion_imag
_atom_type_scat_source
C C 0.0033 0.0016 'International Tables Vol C Tables 4.2.6.8 and 6.1.1.4'
H H 0.0000 0.0000 'International Tables Vol C Tables 4.2.6.8 and 6.1.1.4'
N N 0.0061 0.0033 'International Tables Vol C Tables 4.2.6.8 and 6.1.1.4'
O O 0.0106 0.0060 'International Tables Vol C Tables 4.2.6.8 and 6.1.1.4'
Si Si 0.0817 0.0704 'International Tables Vol C Tables 4.2.6.8 and 6.1.1.4'
Cl Cl 0.1484 0.1585 'International Tables Vol C Tables 4.2.6.8 and 6.1.1.4'

loop_
_geom_angle_atom_site_label_1
_geom_angle_atom_site_label_2
_geom_angle_atom_site_label_3
_geom_angle
N1 Si1 C20 103.18(7)
N1 Si1 Cl1 105.92(5)
C20 Si1 Cl1 96.12(5)
N1 Si2 C14 111.57(8)
N1 Si2 C15 111.82(8)
C14 Si2 C15 108.27(10)
N1 Si2 C13 109.63(8)
C14 Si2 C13 107.38(9)
C15 Si2 C13 108.01(9)
C1 N1 Si2 115.96(11)
C1 N1 Si1 132.06(12)
Si2 N1 Si1 111.89(8)
C20 N2 C17 110.21(16)
C20 N2 C21 123.79(15)
C17 N2 C21 125.94(15)
C20 N3 C18 110.70(15)
C20 N3 C24 123.36(15)
C18 N3 C24 125.76(15)
C6 C1 C2 119.11(16)
C6 C1 N1 119.87(15)
C2 C1 N1 120.78(15)
C3 C2 C1 119.07(16)
C3 C2 C7 118.98(16)
C1 C2 C7 121.92(16)
C4 C3 C2 121.59(17)
C4 C3 H3 119.2
C2 C3 H3 119.2
C5 C4 C3 119.34(18)
C5 C4 H4 120.3
C3 C4 H4 120.3
C4 C5 C6 121.52(17)
C4 C5 H5 119.2
C6 C5 H5 119.2
C5 C6 C1 119.34(17)
C5 C6 C10 118.14(16)
C1 C6 C10 122.49(16)
C2 C7 C9 111.28(17)
C2 C7 C8 111.77(16)
C9 C7 C8 108.78(16)
C2 C7 H7 108.3
C9 C7 H7 108.3
C8 C7 H7 108.3
C7 C8 H8A 109.5
C7 C8 H8B 109.5
H8A C8 H8B 109.5
C7 C8 H8C 109.5
H8A C8 H8C 109.5
H8B C8 H8C 109.5
C7 C9 H9A 109.5
C7 C9 H9B 109.5
H9A C9 H9B 109.5
C7 C9 H9C 109.5
H9A C9 H9C 109.5
H9B C9 H9C 109.5
C6 C10 C11 111.99(16)
C6 C10 C12 111.17(16)
C11 C10 C12 109.32(15)
C6 C10 H10 108.1
C11 C10 H10 108.1
C12 C10 H10 108.1
C10 C11 H11A 109.5
C10 C11 H11B 109.5
H11A C11 H11B 109.5
C10 C11 H11C 109.5
H11A C11 H11C 109.5
H11B C11 H11C 109.5
C10 C12 H12A 109.5
C10 C12 H12B 109.5
H12A C12 H12B 109.5
C10 C12 H12C 109.5
H12A C12 H12C 109.5
H12B C12 H12C 109.5
Si2 C13 H13A 109.5
Si2 C13 H13B 109.5
H13A C13 H13B 109.5
Si2 C13 H13C 109.5
H13A C13 H13C 109.5
H13B C13 H13C 109.5
Si2 C14 H14A 109.5
Si2 C14 H14B 109.5
H14A C14 H14B 109.5
Si2 C14 H14C 109.5
H14A C14 H14C 109.5
H14B C14 H14C 109.5
Si2 C15 H15A 109.5
Si2 C15 H15B 109.5
H15A C15 H15B 109.5
Si2 C15 H15C 109.5
H15A C15 H15C 109.5
H15B C15 H15C 109.5
C17 C16 H16A 109.5
C17 C16 H16B 109.5
H16A C16 H16B 109.5
C17 C16 H16C 109.5
H16A C16 H16C 109.5
H16B C16 H16C 109.5
C18 C17 N2 106.95(16)
C18 C17 C16 127.65(18)
N2 C17 C16 125.38(18)
C17 C18 N3 107.08(16)
C17 C18 C19 127.52(18)
N3 C18 C19 125.40(18)
C18 C19 H19A 109.5
C18 C19 H19B 109.5
H19A C19 H19B 109.5
C18 C19 H19C 109.5
H19A C19 H19C 109.5
H19B C19 H19C 109.5
N3 C20 N2 105.04(15)
N3 C20 Si1 135.03(13)
N2 C20 Si1 119.88(13)
N2 C21 C22 111.46(16)
N2 C21 C23 111.75(16)
C22 C21 C23 113.16(16)
N2 C21 H21 106.7
C22 C21 H21 106.7
C23 C21 H21 106.7
C21 C22 H22A 109.5
C21 C22 H22B 109.5
H22A C22 H22B 109.5
C21 C22 H22C 109.5
H22A C22 H22C 109.5
H22B C22 H22C 109.5
C21 C23 H23A 109.5
C21 C23 H23B 109.5
H23A C23 H23B 109.5
C21 C23 H23C 109.5
H23A C23 H23C 109.5
H23B C23 H23C 109.5
N3 C24 C26 112.69(15)
N3 C24 C25 110.52(15)
C26 C24 C25 112.57(16)
N3 C24 H24 106.9
C26 C24 H24 106.9
C25 C24 H24 106.9
C24 C25 H25A 109.5
C24 C25 H25B 109.5
H25A C25 H25B 109.5
C24 C25 H25C 109.5
H25A C25 H25C 109.5
H25B C25 H25C 109.5
C24 C26 H26A 109.5
C24 C26 H26B 109.5
H26A C26 H26B 109.5
C24 C26 H26C 109.5
H26A C26 H26C 109.5
H26B C26 H26C 109.5

loop_
_geom_bond_atom_site_label_1
_geom_bond_atom_site_label_2
_geom_bond_distance
Si1 N1 1.7861(15)
Si1 C20 2.0023(19)
Si1 Cl1 2.2274(7)
Si2 N1 1.7603(15)
Si2 C14 1.8658(19)
Si2 C15 1.8673(19)
Si2 C13 1.8736(19)
N1 C1 1.443(2)
N2 C20 1.369(2)
N2 C17 1.394(2)
N2 C21 1.482(2)
N3 C20 1.358(2)
N3 C18 1.390(2)
N3 C24 1.489(2)
C1 C6 1.415(2)
C1 C2 1.422(2)
C2 C3 1.391(3)
C2 C7 1.522(3)
C3 C4 1.385(3)
C3 H3 0.9500
C4 C5 1.380(3)
C4 H4 0.9500
C5 C6 1.393(3)
C5 H5 0.9500
C6 C10 1.525(2)
C7 C9 1.530(3)
C7 C8 1.546(3)
C7 H7 1.0000
C8 H8A 0.9800
C8 H8B 0.9800
C8 H8C 0.9800
C9 H9A 0.9800
C9 H9B 0.9800
C9 H9C 0.9800
C10 C11 1.529(3)
C10 C12 1.540(3)
C10 H10 1.0000
C11 H11A 0.9800
C11 H11B 0.9800
C11 H11C 0.9800
C12 H12A 0.9800
C12 H12B 0.9800
C12 H12C 0.9800
C13 H13A 0.9800
C13 H13B 0.9800
C13 H13C 0.9800
C14 H14A 0.9800
C14 H14B 0.9800
C14 H14C 0.9800
C15 H15A 0.9800
C15 H15B 0.9800
C15 H15C 0.9800
C16 C17 1.500(3)
C16 H16A 0.9800
C16 H16B 0.9800
C16 H16C 0.9800
C17 C18 1.349(3)
C18 C19 1.494(3)
C19 H19A 0.9800
C19 H19B 0.9800
C19 H19C 0.9800
C21 C22 1.525(3)
C21 C23 1.529(3)
C21 H21 1.0000
C22 H22A 0.9800
C22 H22B 0.9800
C22 H22C 0.9800
C23 H23A 0.9800
C23 H23B 0.9800
C23 H23C 0.9800
C24 C26 1.523(3)
C24 C25 1.530(2)
C24 H24 1.0000
C25 H25A 0.9800
C25 H25B 0.9800
C25 H25C 0.9800
C26 H26A 0.9800
C26 H26B 0.9800
C26 H26C 0.9800

loop_
_geom_torsion_atom_site_label_1
_geom_torsion_atom_site_label_2
_geom_torsion_atom_site_label_3
_geom_torsion_atom_site_label_4
_geom_torsion
C14 Si2 N1 C1 -121.41(13)
C15 Si2 N1 C1 117.17(13)
C13 Si2 N1 C1 -2.59(14)
C14 Si2 N1 Si1 61.37(10)
C15 Si2 N1 Si1 -60.05(11)
C13 Si2 N1 Si1 -179.81(8)
C20 Si1 N1 C1 -28.20(16)
Cl1 Si1 N1 C1 72.21(15)
C20 Si1 N1 Si2 148.43(8)
Cl1 Si1 N1 Si2 -111.16(7)
Si2 N1 C1 C6 -86.03(17)
Si1 N1 C1 C6 90.50(19)
Si2 N1 C1 C2 88.28(17)
Si1 N1 C1 C2 -95.20(19)
C6 C1 C2 C3 1.2(3)
N1 C1 C2 C3 -173.10(16)
C6 C1 C2 C7 179.49(16)
N1 C1 C2 C7 5.1(3)
C1 C2 C3 C4 -0.2(3)
C7 C2 C3 C4 -178.45(17)
C2 C3 C4 C5 -0.9(3)
C3 C4 C5 C6 0.9(3)
C4 C5 C6 C1 0.2(3)
C4 C5 C6 C10 178.25(17)
C2 C1 C6 C5 -1.3(3)
N1 C1 C6 C5 173.13(16)
C2 C1 C6 C10 -179.23(16)
N1 C1 C6 C10 -4.8(3)
C3 C2 C7 C9 62.9(2)
C1 C2 C7 C9 -115.3(2)
C3 C2 C7 C8 -58.9(2)
C1 C2 C7 C8 122.82(19)
C5 C6 C10 C11 58.5(2)
C1 C6 C10 C11 -123.51(18)
C5 C6 C10 C12 -64.1(2)
C1 C6 C10 C12 113.89(19)
C20 N2 C17 C18 1.6(2)
C21 N2 C17 C18 -175.55(16)
C20 N2 C17 C16 -179.78(17)
C21 N2 C17 C16 3.1(3)
N2 C17 C18 N3 -1.1(2)
C16 C17 C18 N3 -179.68(17)
N2 C17 C18 C19 179.18(17)
C16 C17 C18 C19 0.6(3)
C20 N3 C18 C17 0.2(2)
C24 N3 C18 C17 175.51(16)
C20 N3 C18 C19 180.00(17)
C24 N3 C18 C19 -4.7(3)
C18 N3 C20 N2 0.71(18)
C24 N3 C20 N2 -174.70(15)
C18 N3 C20 Si1 178.21(14)
C24 N3 C20 Si1 2.8(3)
C17 N2 C20 N3 -1.38(19)
C21 N2 C20 N3 175.81(15)
C17 N2 C20 Si1 -179.35(11)
C21 N2 C20 Si1 -2.2(2)
N1 Si1 C20 N3 62.43(18)
Cl1 Si1 C20 N3 -45.54(18)
N1 Si1 C20 N2 -120.35(14)
Cl1 Si1 C20 N2 131.68(13)
C20 N2 C21 C22 -127.34(18)
C17 N2 C21 C22 49.4(2)
C20 N2 C21 C23 104.93(19)
C17 N2 C21 C23 -78.3(2)
C20 N3 C24 C26 -127.65(18)
C18 N3 C24 C26 57.6(2)
C20 N3 C24 C25 105.43(19)
C18 N3 C24 C25 -69.3(2)
